data_4326743
loop_
_publ_author_name
'Rosario M. P. Colodrero'
'Aurelio Cabeza'
'Pascual Olivera-Pastor'
'Duane Choquesillo-Lazarte'
'Juan M. Garcia-Ruiz'
'Adele Turner'
'Gheorghe Ilia'
'Bianca Maranescu'
'Konstantinos E. Papathanasiou'
'Gary B. Hix'
'Konstantinos D. Demadis'
'Miguel A. G. Aranda'

_publ_section_title
;
 Divalent Metal Vinylphosphonate Layered Materials: Compositional
 Variability, Structural Peculiarities, Dehydration Behavior, and
 Photoluminescent Properties
;
_journal_name_full 'Inorganic Chemistry'
_journal_page_first 11202
_journal_page_last 11211
_journal_paper_doi 10.1021/ic201760w
_journal_volume 50
_journal_year 2011
_chemical_formula_sum 'C8 H9 Cd O4 P'
_chemical_formula_weight 312.47
_space_group_IT_number 7
_symmetry_cell_setting monoclinic
_symmetry_space_group_name_Hall 'P -2yac'
_symmetry_space_group_name_H-M 'P 1 n 1'
_audit_author_name au
_audit_creation_date 2008-04-29T11:58
_audit_creation_method 'from EXP file using GSAS2CIF'
_audit_update_record
; 2008-04-29T11:58  Initial CIF as created by GSAS2CIF

;
_cell_angle_alpha 90.0
_cell_angle_beta 94.534(4)
_cell_angle_gamma 90.0
_cell_formula_units_Z 2
_cell_length_a 5.18330(24)
_cell_length_b 15.3959(6)
_cell_length_c 5.94963(25)
_cell_volume 473.30(3)
_computing_structure_refinement GSAS
_diffrn_radiation_probe x-ray
_diffrn_radiation_wavelength 1.5406
_exptl_absorpt_correction_T_max 1.00000
_exptl_absorpt_correction_T_min 1.00000
_exptl_absorpt_process_details
;   GSAS Absorption/surface roughness correction: function number 0

 No correction is applied.

;
_pd_block_id 2008-04-29T11:58|MP4_TASC|au|
_pd_calc_method 'Rietveld Refinement'
_pd_meas_2theta_range_inc 0.017
_pd_meas_2theta_range_max 109.9854
_pd_meas_2theta_range_min 10.0084
_pd_phase_name Cd(O3PC=CH2(C6H5)).H2O
_pd_proc_2theta_range_inc 0.017
_pd_proc_2theta_range_max 109.9854
_pd_proc_2theta_range_min 10.0084
_pd_proc_info_datetime 2008-04-29T11:58:21
_pd_proc_ls_background_function
;   GSAS Background function number 7 with 20 terms.

 Linear interpolation

      1:    3388.25     2:    2770.25     3:    2604.37     4:    2565.07    

      5:    2712.07     6:    2206.42     7:    1596.14     8:    1497.81    

      9:    1626.07    10:    1154.63    11:    1292.27    12:    1258.05    

     13:    1322.22    14:    1199.34    15:    1350.65    16:    1169.67    

     17:    1113.60    18:    1068.70    19:    1003.96    20:    1017.76    

;
_pd_proc_ls_peak_cutoff 0.00300
_pd_proc_ls_pref_orient_corr
;   March-Dollase

 AXIS  1 Ratio=   0.83427  h= 0.000  k= 1.000  l= 0.000

 Prefered orientation correction range: Min=   0.76196, Max=   1.72239

;
_pd_proc_ls_profile_function
;

 CW Profile function number 4 with  21 terms

 Pseudovoigt profile coefficients as parameterized in

 P. Thompson, D.E. Cox & J.B. Hastings (1987). J. Appl. Cryst.,20,79-83.

 Asymmetry correction of L.W. Finger, D.E. Cox & A. P. Jephcoat (1994).

 J. Appl. Cryst.,27,892-900.

 Microstrain broadening by P.W. Stephens,  (1999). J. Appl. Cryst.,32,281-289.








 Peak tails are ignored  where the intensity is below 0.0030 times the peak

   Aniso. broadening axis   0.0   0.0   1.0

;
_pd_proc_ls_prof_R_factor 0.0573
_pd_proc_ls_prof_wR_expected 0.0190
_pd_proc_ls_prof_wR_factor 0.0772
_refine_ls_goodness_of_fit_all 5.29
_refine_ls_matrix_type full
_refine_ls_number_parameters 78
_refine_ls_number_restraints 38
_refine_ls_R_Fsqd_factor 0.11583
_refine_ls_shift/su_max 0.04
_refine_ls_shift/su_mean 0.01
_reflns_d_resolution_high 1.202
_reflns_d_resolution_low 5.535
_reflns_limit_h_max 4
_reflns_limit_h_min 0
_reflns_limit_k_max 12
_reflns_limit_k_min 0
_reflns_limit_l_max 4
_reflns_limit_l_min -4
_reflns_number_total 292
_cod_data_source_file ic201760w_si_002_5.cif
_cod_data_source_block MP4_TASC_publ
_cod_original_cell_volume 473.30(5)
_cod_original_sg_symbol_H-M 'P n'
_cod_original_formula_sum 'H9 C8 Cd O4 P'
_cod_database_code 4326743

loop_
_symmetry_equiv_pos_site_id
_symmetry_equiv_pos_as_xyz
1 +x,+y,+z
2 +x+1/2,-y,+z+1/2

loop_
_atom_site_type_symbol
_atom_site_label
_atom_site_fract_x
_atom_site_fract_y
_atom_site_fract_z
_atom_site_occupancy
_atom_site_thermal_displace_type
_atom_site_U_iso_or_equiv
_atom_site_symmetry_multiplicity
Cd Cd 0.4556(20) 0.017 0.2246(14) 1.0 Uiso 0.0412(16) 2
P P 0.8830(21) -0.1148(4) 0.2640(14) 1.0 Uiso 0.066(4) 2
O O1 0.8197(33) -0.0870(9) 0.0224(16) 1.0 Uiso 0.066(4) 2
O O2 0.6857(24) -0.0769(8) 0.4211(20) 1.0 Uiso 0.066(4) 2
O O3 1.1528(22) -0.0870(9) 0.3618(22) 1.0 Uiso 0.066(4) 2
C C1 0.3527(33) 0.2326(5) -0.2263(21) 1.0 Uiso 0.066(4) 2
C C21 0.3890(32) 0.2794(8) -0.0045(25) 1.0 Uiso 0.066(4) 2
C C3 0.153(5) 0.2698(13) 0.650(4) 1.0 Uiso 0.066(4) 2
C C22 0.5574(28) 0.3496(13) 0.004(4) 1.0 Uiso 0.066(4) 2
C C26 1.175(4) 0.2815(14) 1.1211(31) 1.0 Uiso 0.066(4) 2
C C23 0.476(5) 0.4285(9) 0.086(4) 1.0 Uiso 0.066(4) 2
C C25 0.0959(35) 0.3600(19) 0.207(4) 1.0 Uiso 0.066(4) 2
C c24 0.262(5) 0.4306(13) 1.213(4) 1.0 Uiso 0.066(4) 2
O Ow2 0.799(4) 0.1166(12) 0.233(5) 1.0 Uiso 0.066(4) 2

loop_
_atom_type_symbol
_atom_type_number_in_cell
_atom_type_scat_dispersion_real
_atom_type_scat_dispersion_imag
_atom_type_scat_Cromer_Mann_a1
_atom_type_scat_Cromer_Mann_a2
_atom_type_scat_Cromer_Mann_a3
_atom_type_scat_Cromer_Mann_a4
_atom_type_scat_Cromer_Mann_b1
_atom_type_scat_Cromer_Mann_b2
_atom_type_scat_Cromer_Mann_b3
_atom_type_scat_Cromer_Mann_b4
_atom_type_scat_Cromer_Mann_c
_atom_type_scat_source
Cd 2.0 0.000 0.000 19.2214 0.59460 17.6444 6.90890 4.46100 24.7008 1.60290 87.4825 5.06940 International_Tables_Vol_C
P 2.0 0.000 0.000 6.43450 1.90670 4.17910 27.1570 1.78000 0.52600 1.49080 68.1645 1.11490 International_Tables_Vol_C
O 8.0 0.000 0.000 3.04850 13.2771 2.28680 5.70110 1.54630 0.32390 0.86700 32.9089 0.25080 International_Tables_Vol_C
C 16.0 0.000 0.000 2.31000 20.8439 1.02000 10.2075 1.58860 0.56870 0.86500 51.6512 0.21560 International_Tables_Vol_C

loop_
_geom_angle_atom_site_label_1
_geom_angle_atom_site_label_2
_geom_angle_atom_site_label_3
_geom_angle
_geom_angle_site_symmetry_1
_geom_angle_site_symmetry_3
_geom_angle_publ_flag
O1 Cd O2 95.1(6) 2_455 1_555 n
O1 Cd O2 102.2(6) 2_455 2_454 n
O1 Cd O3 78.4(5) 2_455 1_455 n
O1 Cd Ow2 87.4(8) 2_455 1_555 n
O2 Cd O2 159.5(4) 1_555 2_454 n
O2 Cd O3 73.8(4) 1_555 1_455 n
O2 Cd Ow2 92.3(8) 1_555 1_555 n
O2 Cd O3 98.8(5) 2_454 1_455 n
O2 Cd Ow2 99.3(7) 2_454 1_555 n
O3 Cd Ow2 158.9(9) 1_455 1_555 n
O1 P O2 111.2(6) 1_555 1_555 n
O1 P O3 113.8(6) 1_555 1_555 n
O1 P C1 107.5(5) 1_555 2_555 n
O2 P O3 106.9(6) 1_555 1_555 n
O2 P C1 107.0(5) 1_555 2_555 n
O3 P C1 110.2(6) 1_555 2_555 n
Cd O1 P 146.4(10) 2_554 1_555 n
Cd O2 Cd 114.7(5) 1_555 2_555 n
Cd O2 P 106.8(7) 1_555 1_555 n
Cd O2 P 103.1(6) 2_555 1_555 n
Cd O3 P 130.7(9) 1_655 1_555 n
P C1 C21 120.0(7) 2_454 1_555 n
P C1 C3 118.0(10) 2_454 1_554 n
C21 C1 C3 108.3(10) 1_555 1_554 n
C1 C21 C22 116.2(10) 1_555 1_555 n
C1 C21 C26 115.8(10) 1_555 1_454 n
C22 C21 C26 119.25(23) 1_555 1_454 n
C21 C22 C23 119.23(27) 1_555 1_555 n
C21 C26 C25 119.43(26) 1_656 1_656 n
C22 C23 c24 119.26(29) 1_555 1_554 n
C26 C25 c24 119.45(27) 1_454 1_554 n
C23 c24 C25 119.35(28) 1_556 1_556 n

loop_
_geom_bond_atom_site_label_1
_geom_bond_atom_site_label_2
_geom_bond_distance
_geom_bond_site_symmetry_2
_geom_bond_publ_flag
Cd P 3.000(10) 1_555 n
Cd P 3.124(10) 2_454 n
Cd O1 2.816(17) 1_555 n
Cd O1 2.235(11) 2_455 n
Cd O2 2.158(11) 1_555 n
Cd O2 2.381(13) 2_454 n
Cd O3 2.428(11) 1_455 n
Cd O3 2.686(12) 2_454 n
Cd Ow2 2.347(13) 1_555 n
P Cd 3.000(10) 1_555 n
P Cd 3.124(10) 2_555 n
P O1 1.511(7) 1_555 n
P O2 1.553(7) 1_555 n
P O3 1.533(7) 1_555 n
P C1 1.821(7) 2_555 n
O1 Cd 2.816(17) 1_555 n
O1 Cd 2.235(11) 2_554 n
O1 P 1.511(7) 1_555 n
O2 Cd 2.158(11) 1_555 n
O2 Cd 2.381(13) 2_555 n
O2 P 1.553(7) 1_555 n
O3 Cd 2.428(11) 1_655 n
O3 Cd 2.686(12) 2_555 n
O3 P 1.533(7) 1_555 n
C1 P 1.821(7) 2_454 n
C1 C21 1.502(7) 1_555 n
C1 C3 1.349(8) 1_554 n
C21 C1 1.502(7) 1_555 n
C21 C22 1.3887(22) 1_555 n
C21 C26 1.3870(22) 1_454 n
C3 C1 1.349(8) 1_556 n
C22 C21 1.3887(22) 1_555 n
C22 C23 1.3870(24) 1_555 n
C26 C21 1.3870(22) 1_656 n
C26 C25 1.3864(23) 1_656 n
C23 C22 1.3870(24) 1_555 n
C23 c24 1.3877(24) 1_554 n
C25 C26 1.3864(23) 1_454 n
C25 c24 1.3869(23) 1_554 n
c24 C23 1.3877(24) 1_556 n
c24 C25 1.3869(23) 1_556 n
Ow2 Cd 2.347(13) 1_555 n
